data_4331992
loop_
_publ_author_name
'Kennedy, Alan R.'
'Kirkhouse, Jennifer B. A.'
'Whyte, Lynda'

_publ_section_title
;
 Supramolecuar Motifs in s-Block Metal-Bound Sulfonated Monoazo
 Dyes:&#x00A0; The Case of Orange G
;
_journal_issue 7
_journal_name_full 'Inorganic Chemistry'
_journal_page_first 2965
_journal_page_last 2971
_journal_paper_doi 10.1021/ic0520115
_journal_volume 45
_journal_year 2006
_chemical_formula_sum 'C16 H26 N2 O15 S2 Sr'
_chemical_formula_weight 638.13
_chemical_name_systematic
;
 ?
;
_space_group_IT_number 14
_symmetry_cell_setting monoclinic
_symmetry_space_group_name_Hall '-P 2yn'
_symmetry_space_group_name_H-M 'P 1 21/n 1'
_atom_sites_solution_hydrogens geom
_atom_sites_solution_primary direct
_atom_sites_solution_secondary difmap
_audit_creation_method SHELXL-97
_cell_angle_alpha 90.00
_cell_angle_beta 102.552(1)
_cell_angle_gamma 90.00
_cell_formula_units_Z 4
_cell_length_a 8.8032(2)
_cell_length_b 28.2796(7)
_cell_length_c 10.3462(2)
_cell_measurement_temperature 123(2)
_cell_volume 2514.14(10)
_computing_data_collection 'Denzo & Collect'
_computing_structure_refinement 'SHELXL-97 (Sheldrick, 1997)'
_diffrn_ambient_temperature 123(2)
_diffrn_measured_fraction_theta_full 0.998
_diffrn_measured_fraction_theta_max 0.998
_diffrn_measurement_device_type 'Nonius Kappa CCD'
_diffrn_measurement_method 'phi and omega scans'
_diffrn_radiation_monochromator graphite
_diffrn_radiation_source 'fine-focus sealed tube'
_diffrn_radiation_type MoK\a
_diffrn_radiation_wavelength 0.71073
_diffrn_reflns_av_R_equivalents 0.0626
_diffrn_reflns_av_sigmaI/netI 0.0523
_diffrn_reflns_limit_h_max 11
_diffrn_reflns_limit_h_min -11
_diffrn_reflns_limit_k_max 36
_diffrn_reflns_limit_k_min -36
_diffrn_reflns_limit_l_max 13
_diffrn_reflns_limit_l_min -13
_diffrn_reflns_number 23562
_diffrn_reflns_theta_full 27.47
_diffrn_reflns_theta_max 27.47
_diffrn_reflns_theta_min 2.14
_diffrn_standards_decay_% 0
_diffrn_standards_number 0
_exptl_absorpt_coefficient_mu 2.385
_exptl_absorpt_correction_T_max 0.829
_exptl_absorpt_correction_T_min 0.698
_exptl_absorpt_correction_type multi-scan
_exptl_absorpt_process_details
;
multi-scan from symmetry-related measurements 
 Sortav (Blessing 1995)
;
_exptl_crystal_colour red
_exptl_crystal_density_diffrn 1.686
_exptl_crystal_density_method 'not measured'
_exptl_crystal_description needle
_exptl_crystal_F_000 1304
_exptl_crystal_size_max 0.40
_exptl_crystal_size_mid 0.10
_exptl_crystal_size_min 0.08
_refine_diff_density_max 0.903
_refine_diff_density_min -0.726
_refine_diff_density_rms 0.095
_refine_ls_extinction_method none
_refine_ls_goodness_of_fit_ref 1.028
_refine_ls_hydrogen_treatment mixed
_refine_ls_matrix_type full
_refine_ls_number_parameters 393
_refine_ls_number_reflns 5765
_refine_ls_number_restraints 0
_refine_ls_restrained_S_all 1.028
_refine_ls_R_factor_all 0.0569
_refine_ls_R_factor_gt 0.0385
_refine_ls_shift/su_max 0.001
_refine_ls_shift/su_mean 0.000
_refine_ls_structure_factor_coef Fsqd
_refine_ls_weighting_details 'calc w=1/[\s^2^(Fo^2^)+(0.0466P)^2^+1.8895P] where P=(Fo^2^+2Fc^2^)/3'
_refine_ls_weighting_scheme calc
_refine_ls_wR_factor_gt 0.0875
_refine_ls_wR_factor_ref 0.0961
_reflns_number_gt 4600
_reflns_number_total 5765
_reflns_threshold_expression I>2\s(I)
_cod_data_source_file ic0520115sup1.cif
_cod_data_source_block srog
_cod_original_sg_symbol_H-M P21/n
_cod_database_code 4331992

loop_
_symmetry_equiv_pos_as_xyz
'x, y, z'
'-x+1/2, y+1/2, -z+1/2'
'-x, -y, -z'
'x-1/2, -y-1/2, z-1/2'

loop_
_atom_site_label
_atom_site_type_symbol
_atom_site_fract_x
_atom_site_fract_y
_atom_site_fract_z
_atom_site_U_iso_or_equiv
_atom_site_adp_type
_atom_site_occupancy
_atom_site_symmetry_multiplicity
_atom_site_calc_flag
_atom_site_refinement_flags
Sr1 Sr 0.70055(3) 0.290556(9) -0.09375(2) 0.01602(9) Uani 1 1 d .
O1W O 0.6034(3) 0.37070(8) -0.0311(2) 0.0240(5) Uani 1 1 d .
O2W O 0.7091(3) 0.28488(10) 0.1539(2) 0.0330(6) Uani 1 1 d .
O3W O 0.9861(3) 0.28897(11) 0.0024(3) 0.0429(7) Uani 1 1 d .
O4W O 0.7327(3) 0.19874(8) -0.0120(2) 0.0222(5) Uani 1 1 d .
O5W O 0.7334(3) 0.24052(9) -0.2908(2) 0.0230(5) Uani 1 1 d .
O6W O 0.4134(3) 0.26152(9) -0.1182(2) 0.0227(5) Uani 1 1 d .
O7W O 0.5174(3) 0.32588(10) -0.3107(2) 0.0247(5) Uani 1 1 d .
S1 S 0.40624(8) 0.37453(2) -0.74511(6) 0.01553(15) Uani 1 1 d .
S2 S 0.91082(8) 0.34794(3) -0.35567(6) 0.01649(15) Uani 1 1 d .
O1 O 0.2679(2) 0.37376(7) -0.69086(19) 0.0193(4) Uani 1 1 d .
O2 O 0.3892(2) 0.39913(7) -0.87172(18) 0.0203(4) Uani 1 1 d .
O3 O 0.4659(2) 0.32644(7) -0.75422(19) 0.0207(4) Uani 1 1 d .
O4 O 0.8839(3) 0.30228(7) -0.42261(19) 0.0247(5) Uani 1 1 d .
O5 O 1.0708(2) 0.36367(8) -0.3407(2) 0.0253(5) Uani 1 1 d .
O6 O 0.8579(2) 0.34851(7) -0.23211(18) 0.0186(4) Uani 1 1 d .
O7 O 0.4436(2) 0.57153(7) -0.74222(19) 0.0215(4) Uani 1 1 d .
O8W O 0.2265(3) 0.33759(9) -0.0844(3) 0.0248(5) Uani 1 1 d .
N1 N 0.3314(3) 0.47750(8) -0.7283(2) 0.0158(5) Uani 1 1 d .
N2 N 0.2304(3) 0.50876(9) -0.7830(2) 0.0161(5) Uani 1 1 d .
C1 C 0.5584(3) 0.40382(10) -0.6293(2) 0.0146(5) Uani 1 1 d .
C2 C 0.6590(3) 0.37259(10) -0.5500(3) 0.0160(6) Uani 1 1 d .
H2 H 0.6359 0.3397 -0.5545 0.019 Uiso 1 1 calc R
C3 C 0.7939(3) 0.38859(10) -0.4636(3) 0.0165(6) Uani 1 1 d .
C4 C 0.8329(3) 0.43566(10) -0.4624(3) 0.0172(6) Uani 1 1 d .
H4 H 0.9290 0.4462 -0.4095 0.021 Uiso 1 1 calc R
C4A C 0.7312(3) 0.46812(10) -0.5393(3) 0.0157(6) Uani 1 1 d .
C5 C 0.7751(3) 0.51719(10) -0.5352(3) 0.0174(6) Uani 1 1 d .
H5 H 0.8724 0.5263 -0.4814 0.021 Uiso 1 1 calc R
C6 C 0.6836(3) 0.55086(10) -0.6048(3) 0.0192(6) Uani 1 1 d .
H6 H 0.7195 0.5826 -0.6024 0.023 Uiso 1 1 calc R
C7 C 0.5328(3) 0.53912(10) -0.6822(3) 0.0168(6) Uani 1 1 d .
C8 C 0.4808(3) 0.49058(10) -0.6839(3) 0.0158(6) Uani 1 1 d .
C8A C 0.5864(3) 0.45348(10) -0.6199(2) 0.0143(5) Uani 1 1 d .
C9 C 0.0695(3) 0.49786(10) -0.8175(3) 0.0168(6) Uani 1 1 d .
C10 C 0.0157(3) 0.45237(11) -0.8003(3) 0.0209(6) Uani 1 1 d .
H10 H 0.0860 0.4278 -0.7644 0.025 Uiso 1 1 calc R
C11 C -0.1429(3) 0.44401(11) -0.8371(3) 0.0229(6) Uani 1 1 d .
H11 H -0.1817 0.4132 -0.8265 0.027 Uiso 1 1 calc R
C12 C -0.2460(3) 0.47979(12) -0.8890(3) 0.0234(7) Uani 1 1 d .
H12 H -0.3544 0.4734 -0.9144 0.028 Uiso 1 1 calc R
C13 C -0.1904(3) 0.52477(12) -0.9038(3) 0.0227(7) Uani 1 1 d .
H13 H -0.2611 0.5493 -0.9388 0.027 Uiso 1 1 calc R
C14 C -0.0313(3) 0.53432(11) -0.8678(3) 0.0193(6) Uani 1 1 d .
H14 H 0.0072 0.5652 -0.8775 0.023 Uiso 1 1 calc R
H1W H 0.581(5) 0.3900(16) -0.091(4) 0.052(13) Uiso 1 1 d .
H2W H 0.549(5) 0.3768(14) 0.022(4) 0.041(12) Uiso 1 1 d .
H3W H 0.641(4) 0.2959(13) 0.185(3) 0.028(10) Uiso 1 1 d .
H4W H 0.767(5) 0.2737(16) 0.214(4) 0.053(14) Uiso 1 1 d .
H5W H 1.043(6) 0.2980(19) -0.037(5) 0.075(19) Uiso 1 1 d .
H6W H 1.056(6) 0.2802(17) 0.081(5) 0.078(16) Uiso 1 1 d .
H7W H 0.670(4) 0.1918(13) 0.030(3) 0.025(10) Uiso 1 1 d .
H8W H 0.740(5) 0.1749(18) -0.067(4) 0.061(14) Uiso 1 1 d .
H9W H 0.792(5) 0.2190(16) -0.273(4) 0.047(13) Uiso 1 1 d .
H10W H 0.782(5) 0.2569(16) -0.342(4) 0.057(13) Uiso 1 1 d .
H11W H 0.351(6) 0.2824(16) -0.107(4) 0.056(15) Uiso 1 1 d .
H12W H 0.407(4) 0.2449(15) -0.059(4) 0.036(11) Uiso 1 1 d .
H13W H 0.440(5) 0.3181(14) -0.358(4) 0.036(11) Uiso 1 1 d .
H14W H 0.518(5) 0.3520(16) -0.316(4) 0.042(13) Uiso 1 1 d .
H15W H 0.257(5) 0.3557(17) -0.034(4) 0.054(15) Uiso 1 1 d .
H16W H 0.195(4) 0.3495(13) -0.153(4) 0.028(10) Uiso 1 1 d .
H1N H 0.262(4) 0.5377(13) -0.794(3) 0.023(9) Uiso 1 1 d .

loop_
_atom_site_aniso_label
_atom_site_aniso_U_11
_atom_site_aniso_U_22
_atom_site_aniso_U_33
_atom_site_aniso_U_23
_atom_site_aniso_U_13
_atom_site_aniso_U_12
Sr1 0.01622(14) 0.01547(15) 0.01629(13) 0.00027(10) 0.00337(9) 0.00041(10)
O1W 0.0304(13) 0.0206(12) 0.0220(11) 0.0016(10) 0.0080(10) 0.0016(10)
O2W 0.0350(15) 0.0447(16) 0.0200(12) 0.0023(11) 0.0074(11) 0.0173(12)
O3W 0.0218(13) 0.065(2) 0.0389(15) 0.0261(14) -0.0008(11) -0.0064(12)
O4W 0.0257(12) 0.0180(11) 0.0249(11) 0.0000(9) 0.0100(10) -0.0006(9)
O5W 0.0267(12) 0.0183(12) 0.0235(11) -0.0001(9) 0.0041(9) 0.0046(10)
O6W 0.0222(12) 0.0236(13) 0.0226(11) 0.0058(10) 0.0056(9) 0.0001(10)
O7W 0.0239(13) 0.0196(13) 0.0274(12) 0.0035(10) -0.0012(10) -0.0020(10)
S1 0.0162(3) 0.0129(3) 0.0165(3) -0.0006(3) 0.0013(2) -0.0008(3)
S2 0.0161(3) 0.0176(4) 0.0155(3) 0.0018(3) 0.0029(2) 0.0026(3)
O1 0.0172(10) 0.0145(10) 0.0261(10) 0.0025(8) 0.0048(8) -0.0016(8)
O2 0.0245(11) 0.0195(11) 0.0160(9) -0.0005(8) 0.0020(8) 0.0001(8)
O3 0.0204(11) 0.0152(10) 0.0241(10) -0.0031(8) -0.0005(8) 0.0016(8)
O4 0.0361(13) 0.0171(11) 0.0202(10) -0.0009(8) 0.0049(9) 0.0067(9)
O5 0.0138(10) 0.0347(13) 0.0271(11) 0.0101(10) 0.0039(8) 0.0020(9)
O6 0.0203(10) 0.0182(11) 0.0169(9) 0.0020(8) 0.0034(8) 0.0017(8)
O7 0.0228(11) 0.0168(11) 0.0243(10) 0.0049(8) 0.0039(8) 0.0008(9)
O8W 0.0239(12) 0.0282(14) 0.0196(12) 0.0017(11) -0.0013(9) -0.0017(10)
N1 0.0181(12) 0.0165(12) 0.0131(11) -0.0010(9) 0.0038(9) 0.0033(10)
N2 0.0187(13) 0.0124(12) 0.0175(11) 0.0003(9) 0.0044(9) -0.0005(10)
C1 0.0134(13) 0.0181(15) 0.0126(12) -0.0013(11) 0.0031(10) -0.0003(11)
C2 0.0180(14) 0.0127(14) 0.0179(13) 0.0010(11) 0.0053(11) 0.0005(11)
C3 0.0177(14) 0.0198(15) 0.0124(12) 0.0006(11) 0.0042(10) 0.0014(11)
C4 0.0147(14) 0.0221(16) 0.0147(12) -0.0019(11) 0.0030(10) -0.0001(11)
C4A 0.0168(13) 0.0159(14) 0.0158(13) 0.0007(11) 0.0066(10) 0.0009(11)
C5 0.0157(14) 0.0192(15) 0.0180(13) -0.0012(11) 0.0051(11) -0.0028(11)
C6 0.0209(15) 0.0145(15) 0.0227(14) 0.0006(11) 0.0056(11) -0.0024(11)
C7 0.0180(14) 0.0157(15) 0.0179(13) 0.0025(11) 0.0067(11) 0.0019(11)
C8 0.0186(14) 0.0140(14) 0.0151(13) -0.0016(11) 0.0043(11) -0.0001(11)
C8A 0.0156(13) 0.0166(14) 0.0115(12) 0.0003(10) 0.0045(10) 0.0017(11)
C9 0.0179(14) 0.0180(15) 0.0147(13) -0.0022(11) 0.0037(10) 0.0017(12)
C10 0.0201(15) 0.0232(16) 0.0186(14) 0.0010(12) 0.0026(11) 0.0024(12)
C11 0.0217(15) 0.0237(17) 0.0230(15) -0.0014(12) 0.0042(12) -0.0040(13)
C12 0.0158(14) 0.0340(18) 0.0197(14) -0.0024(13) 0.0025(11) -0.0007(13)
C13 0.0224(16) 0.0263(17) 0.0179(14) -0.0020(12) 0.0012(11) 0.0082(13)
C14 0.0223(15) 0.0195(15) 0.0156(13) -0.0018(11) 0.0031(11) 0.0012(12)

loop_
_atom_type_symbol
_atom_type_description
_atom_type_scat_dispersion_real
_atom_type_scat_dispersion_imag
_atom_type_scat_source
Sr Sr -1.5307 3.2498 'International Tables Vol C Tables 4.2.6.8 and 6.1.1.4'
S S 0.1246 0.1234 'International Tables Vol C Tables 4.2.6.8 and 6.1.1.4'
O O 0.0106 0.0060 'International Tables Vol C Tables 4.2.6.8 and 6.1.1.4'
N N 0.0061 0.0033 'International Tables Vol C Tables 4.2.6.8 and 6.1.1.4'
C C 0.0033 0.0016 'International Tables Vol C Tables 4.2.6.8 and 6.1.1.4'
H H 0.0000 0.0000 'International Tables Vol C Tables 4.2.6.8 and 6.1.1.4'

loop_
_geom_angle_atom_site_label_1
_geom_angle_atom_site_label_2
_geom_angle_atom_site_label_3
_geom_angle
O3W Sr1 O5W 91.69(9)
O3W Sr1 O2W 77.95(9)
O5W Sr1 O2W 141.65(8)
O3W Sr1 O1W 106.18(9)
O5W Sr1 O1W 142.90(8)
O2W Sr1 O1W 74.90(8)
O3W Sr1 O6W 154.31(9)
O5W Sr1 O6W 91.35(7)
O2W Sr1 O6W 83.93(8)
O1W Sr1 O6W 86.16(8)
O3W Sr1 O7W 135.84(9)
O5W Sr1 O7W 71.74(8)
O2W Sr1 O7W 138.74(8)
O1W Sr1 O7W 72.88(8)
O6W Sr1 O7W 68.93(8)
O3W Sr1 O4W 80.30(8)
O5W Sr1 O4W 72.37(8)
O2W Sr1 O4W 69.53(8)
O1W Sr1 O4W 141.62(8)
O6W Sr1 O4W 76.36(7)
O7W Sr1 O4W 128.54(8)
O3W Sr1 O6 68.86(8)
O5W Sr1 O6 75.90(7)
O2W Sr1 O6 130.83(7)
O1W Sr1 O6 80.64(7)
O6W Sr1 O6 136.40(7)
O7W Sr1 O6 67.48(7)
O4W Sr1 O6 134.52(7)
O3W Sr1 H5W 12.7(10)
O5W Sr1 H5W 84.9(10)
O2W Sr1 H5W 89.9(10)
O1W Sr1 H5W 105.7(10)
O6W Sr1 H5W 164.8(10)
O7W Sr1 H5W 123.2(10)
O4W Sr1 H5W 88.5(10)
O6 Sr1 H5W 56.7(10)
O3W Sr1 H10W 85.8(8)
O5W Sr1 H10W 16.2(9)
O2W Sr1 H10W 152.6(9)
O1W Sr1 H10W 131.4(9)
O6W Sr1 H10W 103.0(9)
O7W Sr1 H10W 66.8(8)
O4W Sr1 H10W 86.2(9)
O6 Sr1 H10W 59.7(9)
H5W Sr1 H10W 76.6(13)
Sr1 O1W H1W 116(3)
Sr1 O1W H2W 129(3)
H1W O1W H2W 107(4)
Sr1 O2W H3W 121(2)
Sr1 O2W H4W 134(3)
H3W O2W H4W 105(4)
Sr1 O3W H5W 121(4)
Sr1 O3W H6W 140(3)
H5W O3W H6W 100(5)
Sr1 O4W H7W 112(3)
Sr1 O4W H8W 123(3)
H7W O4W H8W 108(4)
Sr1 O5W H9W 115(3)
Sr1 O5W H10W 110(3)
H9W O5W H10W 99(4)
Sr1 O6W H11W 115(3)
Sr1 O6W H12W 110(3)
H11W O6W H12W 99(4)
Sr1 O7W H13W 135(3)
Sr1 O7W H14W 115(3)
H13W O7W H14W 105(4)
O1 S1 O2 115.05(12)
O1 S1 O3 110.73(12)
O2 S1 O3 110.58(12)
O1 S1 C1 108.49(12)
O2 S1 C1 107.15(12)
O3 S1 C1 104.17(12)
O6 S2 O5 113.08(12)
O6 S2 O4 112.15(12)
O5 S2 O4 112.02(13)
O6 S2 C3 107.12(12)
O5 S2 C3 106.62(13)
O4 S2 C3 105.25(13)
S2 O6 Sr1 138.41(12)
H15W O8W H16W 110(4)
N2 N1 C8 119.3(2)
N1 N2 C9 121.1(2)
N1 N2 H1N 119(2)
C9 N2 H1N 120(2)
C2 C1 C8A 120.6(2)
C2 C1 S1 112.9(2)
C8A C1 S1 126.4(2)
C1 C2 C3 121.1(3)
C1 C2 H2 119.4
C3 C2 H2 119.4
C4 C3 C2 119.7(3)
C4 C3 S2 120.9(2)
C2 C3 S2 119.4(2)
C3 C4 C4A 120.1(3)
C3 C4 H4 120.0
C4A C4 H4 120.0
C4 C4A C8A 121.4(3)
C4 C4A C5 118.7(3)
C8A C4A C5 119.9(2)
C6 C5 C4A 122.6(3)
C6 C5 H5 118.7
C4A C5 H5 118.7
C5 C6 C7 120.5(3)
C5 C6 H6 119.7
C7 C6 H6 119.7
O7 C7 C6 120.2(3)
O7 C7 C8 121.1(2)
C6 C7 C8 118.6(3)
N1 C8 C7 123.2(2)
N1 C8 C8A 115.8(2)
C7 C8 C8A 120.5(2)
C4A C8A C1 116.5(2)
C4A C8A C8 117.2(2)
C1 C8A C8 126.4(2)
C14 C9 C10 121.8(3)
C14 C9 N2 117.1(3)
C10 C9 N2 121.1(3)
C11 C10 C9 118.1(3)
C11 C10 H10 120.9
C9 C10 H10 120.9
C10 C11 C12 121.2(3)
C10 C11 H11 119.4
C12 C11 H11 119.4
C13 C12 C11 119.7(3)
C13 C12 H12 120.1
C11 C12 H12 120.1
C12 C13 C14 120.5(3)
C12 C13 H13 119.8
C14 C13 H13 119.8
C9 C14 C13 118.7(3)
C9 C14 H14 120.7
C13 C14 H14 120.7

loop_
_geom_bond_atom_site_label_1
_geom_bond_atom_site_label_2
_geom_bond_distance
Sr1 O3W 2.495(3)
Sr1 O5W 2.549(2)
Sr1 O2W 2.552(2)
Sr1 O1W 2.555(2)
Sr1 O6W 2.617(2)
Sr1 O7W 2.658(2)
Sr1 O4W 2.726(2)
Sr1 O6 2.7415(19)
Sr1 H5W 2.95(5)
Sr1 H10W 2.97(5)
O1W H1W 0.82(4)
O1W H2W 0.82(4)
O2W H3W 0.81(4)
O2W H4W 0.78(5)
O3W H5W 0.76(5)
O3W H6W 0.94(5)
O4W H7W 0.80(4)
O4W H8W 0.89(5)
O5W H9W 0.79(5)
O5W H10W 0.88(5)
O6W H11W 0.83(5)
O6W H12W 0.78(4)
O7W H13W 0.78(4)
O7W H14W 0.74(4)
S1 O1 1.448(2)
S1 O2 1.462(2)
S1 O3 1.468(2)
S1 C1 1.794(3)
S2 O6 1.4527(19)
S2 O5 1.453(2)
S2 O4 1.460(2)
S2 C3 1.769(3)
O7 C7 1.277(3)
O8W H15W 0.74(5)
O8W H16W 0.78(4)
N1 N2 1.293(3)
N1 C8 1.347(4)
N2 C9 1.418(4)
N2 H1N 0.88(4)
C1 C2 1.386(4)
C1 C8A 1.425(4)
C2 C3 1.397(4)
C2 H2 0.9500
C3 C4 1.374(4)
C4 C4A 1.403(4)
C4 H4 0.9500
C4A C8A 1.424(4)
C4A C5 1.439(4)
C5 C6 1.350(4)
C5 H5 0.9500
C6 C7 1.433(4)
C6 H6 0.9500
C7 C8 1.446(4)
C8 C8A 1.462(4)
C9 C14 1.386(4)
C9 C10 1.395(4)
C10 C11 1.385(4)
C10 H10 0.9500
C11 C12 1.388(4)
C11 H11 0.9500
C12 C13 1.384(5)
C12 H12 0.9500
C13 C14 1.396(4)
C13 H13 0.9500
C14 H14 0.9500

loop_
_geom_torsion_atom_site_label_1
_geom_torsion_atom_site_label_2
_geom_torsion_atom_site_label_3
_geom_torsion_atom_site_label_4
_geom_torsion
O5 S2 O6 Sr1 -133.77(16)
O4 S2 O6 Sr1 -5.9(2)
C3 S2 O6 Sr1 109.06(17)
O3W Sr1 O6 S2 102.35(19)
O5W Sr1 O6 S2 4.90(16)
O2W Sr1 O6 S2 153.29(16)
O1W Sr1 O6 S2 -146.14(18)
O6W Sr1 O6 S2 -71.9(2)
O7W Sr1 O6 S2 -70.89(17)
O4W Sr1 O6 S2 51.7(2)
C8 N1 N2 C9 -172.8(2)
O1 S1 C1 C2 97.9(2)
O2 S1 C1 C2 -137.3(2)
O3 S1 C1 C2 -20.0(2)
O1 S1 C1 C8A -86.1(2)
O2 S1 C1 C8A 38.7(3)
O3 S1 C1 C8A 155.9(2)
C8A C1 C2 C3 -3.0(4)
S1 C1 C2 C3 173.2(2)
C1 C2 C3 C4 -4.0(4)
C1 C2 C3 S2 175.3(2)
O6 S2 C3 C4 87.1(2)
O5 S2 C3 C4 -34.3(3)
O4 S2 C3 C4 -153.4(2)
O6 S2 C3 C2 -92.2(2)
O5 S2 C3 C2 146.5(2)
O4 S2 C3 C2 27.3(2)
C2 C3 C4 C4A 5.5(4)
S2 C3 C4 C4A -173.8(2)
C3 C4 C4A C8A -0.1(4)
C3 C4 C4A C5 179.6(2)
C4 C4A C5 C6 -179.3(3)
C8A C4A C5 C6 0.5(4)
C4A C5 C6 C7 3.0(4)
C5 C6 C7 O7 176.3(3)
C5 C6 C7 C8 0.1(4)
N2 N1 C8 C7 6.3(4)
N2 N1 C8 C8A 178.2(2)
O7 C7 C8 N1 -11.2(4)
C6 C7 C8 N1 165.0(2)
O7 C7 C8 C8A 177.2(2)
C6 C7 C8 C8A -6.6(4)
C4 C4A C8A C1 -6.5(4)
C5 C4A C8A C1 173.8(2)
C4 C4A C8A C8 173.0(2)
C5 C4A C8A C8 -6.7(4)
C2 C1 C8A C4A 8.0(4)
S1 C1 C8A C4A -167.70(19)
C2 C1 C8A C8 -171.5(2)
S1 C1 C8A C8 12.9(4)
N1 C8 C8A C4A -162.4(2)
C7 C8 C8A C4A 9.8(4)
N1 C8 C8A C1 17.1(4)
C7 C8 C8A C1 -170.8(2)
N1 N2 C9 C14 176.0(2)
N1 N2 C9 C10 -3.6(4)
C14 C9 C10 C11 1.0(4)
N2 C9 C10 C11 -179.5(2)
C9 C10 C11 C12 -0.3(4)
C10 C11 C12 C13 -0.5(4)
C11 C12 C13 C14 0.5(4)
C10 C9 C14 C13 -1.0(4)
N2 C9 C14 C13 179.5(2)
C12 C13 C14 C9 0.2(4)
